data_7704470
loop_
_publ_author_name
'H\"ammer, Matthias'
'Janka, Oliver'
'B\"onnighausen, Judith'
'Klenner, Steffen'
'P\"ottgen, Rainer'
'H\"oppe, Henning A'

_publ_section_title
;
 On the phosphors Na<sub>5</sub>M(WO<sub>4</sub>)<sub>4</sub> (M = Y,
 La-Nd, Sm-Lu, Bi) - crystal structures, thermal decomposition, and
 optical and magnetic properties.
;
_journal_issue 24
_journal_name_full 'Dalton transactions (Cambridge, England : 2003)'
_journal_page_first 8209
_journal_page_last 8225
_journal_paper_doi 10.1039/d0dt00782j
_journal_volume 49
_journal_year 2020
_chemical_formula_moiety 'Na5 O16 Er1 W4'
_chemical_formula_structural 'Na5 Er (W O4)4'
_chemical_formula_sum 'Er Na5 O16 W4'
_chemical_formula_weight 1273.56
_chemical_name_mineral Na5Er(WO4)4
_chemical_name_structure_type Na5Lu(WO4)4
_chemical_name_systematic 'pentasodium erbium tetratungstate'
_space_group_crystal_system tetragonal
_space_group_IT_number 88
_space_group_name_Hall '-I 4ad'
_space_group_name_H-M_alt 'I 41/a :2'
_audit_update_record
;
2020-02-27 deposited with the CCDC.	2020-05-20 downloaded from the CCDC.
;
_cell_angle_alpha 90
_cell_angle_beta 90
_cell_angle_gamma 90
_cell_formula_units_Z 4
_cell_length_a 11.42573(13)
_cell_length_b 11.42573(13)
_cell_length_c 11.32408(14)
_cell_measurement_temperature 300(3)
_cell_measurement_theta_max 60
_cell_measurement_theta_min 2.5
_cell_volume 1478.33(3)
_computing_structure_refinement 'TOPAS 5'
_computing_structure_solution model
_diffrn_ambient_temperature 300(3)
_diffrn_detector 'Ge solid-state'
_diffrn_detector_type 'GE METEOR 1D line detector'
_diffrn_measurement_device_type 'Seifert 3003 TT'
_diffrn_radiation_type 'Cu K\a'
_diffrn_radiation_wavelength 1.54184
_exptl_crystal_density_diffrn 5.72
_exptl_crystal_description powder
_pd_calc_method 'Rietveld Refinement'
_pd_char_colour pink
_pd_char_particle_morphology powder
_pd_meas_2theta_range_inc 0.01
_pd_meas_2theta_range_max 120
_pd_meas_2theta_range_min 5
_pd_meas_number_of_points 11501
_pd_meas_scan_method step
_pd_proc_ls_background_function Chebychev
_pd_proc_ls_profile_function 'fundamental parameters'
_pd_proc_ls_prof_R_factor 0.0261
_pd_proc_ls_prof_wR_factor 0.0394
_pd_proc_number_of_points 11501
_pd_spec_mount_mode reflection
_pd_spec_shape flat_sheet
_pd_spec_size_axial 5
_pd_spec_size_equat 5
_pd_spec_size_thick 1
_refine_ls_number_parameters 46
_refine_ls_R_I_factor 0.016
_refine_ls_shift/su_max 0.001
_cod_data_source_file d0dt00782j2.cif
_cod_data_source_block Na5ErWO44
_cod_depositor_comments 'Adding full bibliography for 7704452--7704470.cif.'
_cod_original_cell_volume 1478.33(4)
_cod_original_sg_symbol_H-M 'I 41/a'
_cod_original_formula_sum 'Na5 O16 Er1 W4'
_cod_database_code 7704470

loop_
_symmetry_equiv_pos_as_xyz
'x, y, z '
'-x+1/2, -y, z+1/2 '
'-y+1/4, x+1/4, -z+1/4 '
'-y-1/4, x+1/4, z+1/4 '
'y+1/4, -x-1/4, -z-1/4 '
'y-1/4, -x-1/4, z-1/4 '
'-x, -y, -z '
'x+1/2, y, -z+1/2 '
'x+1/2, y+1/2, z+1/2 '
'-x, -y+1/2, z '
'-y-1/4, x-1/4, -z-1/4 '
'-y+1/4, x-1/4, z-1/4 '
'y-1/4, -x+1/4, -z+1/4 '
'y+1/4, -x+1/4, z+1/4 '
'-x+1/2, -y+1/2, -z+1/2 '
'x, y+1/2, -z '

loop_
_atom_site_label
_atom_site_type_symbol
_atom_site_symmetry_multiplicity
_atom_site_fract_x
_atom_site_fract_y
_atom_site_fract_z
_atom_site_occupancy
_atom_site_B_iso_or_equiv
Na1 Na 16 0.3760(8) 0.0427(10) 0.1551(5) 1 0.1(70)
Na2 Na 4 0 0.25 0.625 1 0.1(70)
Er1 Er 4 0 0.25 0.125 1 0.2(70)
W1 W 16 0.18246(9) 0.15691(15) 0.38538(9) 1 0.2(70)
O1 O 16 0.1690(15) 0.0282(13) 0.4917(13) 1 0.1(70)
O2 O 16 0.0671(13) 0.1358(12) 0.2924(11) 1 0.1(70)
O3 O 16 0.1774(14) 0.3260(13) 0.1889(11) 1 0.1(70)
O4 O 16 0.1466(16) 0.2792(13) 0.4919(15) 1 0.1(70)

loop_
_geom_angle_atom_site_label_1
_geom_angle_atom_site_label_2
_geom_angle_atom_site_label_3
_geom_angle
_geom_angle_site_symmetry_1
_geom_angle_site_symmetry_2
_geom_angle_site_symmetry_3
O4 Na1 O1 106.5(7) 11_656 1_555 2_554
O3 Na1 O4 101.5(6) 15_555 1_555 11_656
O3 Na1 O1 146.6(7) 15_555 1_555 2_554
O1 Na1 O3 83.3(6) 12_555 1_555 15_555
O1 Na1 O4 73.7(6) 12_555 1_555 11_656
O1 Na1 O1 87.4(5) 12_555 1_555 2_554
O2 Na1 O1 140.7(5) 8_555 1_555 12_555
O2 Na1 O3 77.3(5) 8_555 1_555 15_555
O2 Na1 O4 77.1(6) 8_555 1_555 11_656
O2 Na1 O1 126.3(6) 8_555 1_555 2_554
O4 Na1 O2 84.7(6) 15_555 1_555 8_555
O4 Na1 O1 128.6(6) 15_555 1_555 12_555
O4 Na1 O3 87.6(6) 15_555 1_555 15_555
O4 Na1 O4 157.2(6) 15_555 1_555 11_656
O4 Na1 O1 73.5(6) 15_555 1_555 2_554
O4 Na2 O4 116.0(5) 1_555 1_555 13_556
O4 Na2 O4 116.0(5) 3_556 1_555 1_555
O4 Na2 O4 97.1(9) 3_556 1_555 13_556
O4 Na2 O4 116.0(5) 10_555 1_555 3_556
O4 Na2 O4 97.1(9) 10_555 1_555 1_555
O4 Na2 O4 116.0(5) 10_555 1_555 13_556
O3 Er1 O3 143.7(6) 13_555 1_555 3_555
O3 Er1 O3 95.58(19) 10_555 1_555 13_555
O3 Er1 O3 95.58(19) 10_555 1_555 3_555
O3 Er1 O3 143.7(6) 1_555 1_555 10_555
O3 Er1 O3 95.58(19) 1_555 1_555 13_555
O3 Er1 O3 95.58(19) 1_555 1_555 3_555
O2 Er1 O3 69.8(4) 3_555 1_555 1_555
O2 Er1 O3 146.3(4) 3_555 1_555 10_555
O2 Er1 O3 80.3(5) 3_555 1_555 13_555
O2 Er1 O3 71.4(5) 3_555 1_555 3_555
O2 Er1 O2 127.6(4) 1_555 1_555 3_555
O2 Er1 O3 71.4(5) 1_555 1_555 1_555
O2 Er1 O3 80.3(5) 1_555 1_555 10_555
O2 Er1 O3 69.8(4) 1_555 1_555 13_555
O2 Er1 O3 146.3(4) 1_555 1_555 3_555
O2 Er1 O2 77.2(6) 10_555 1_555 1_555
O2 Er1 O2 127.6(4) 10_555 1_555 3_555
O2 Er1 O3 80.3(5) 10_555 1_555 1_555
O2 Er1 O3 71.4(5) 10_555 1_555 10_555
O2 Er1 O3 146.3(4) 10_555 1_555 13_555
O2 Er1 O3 69.8(4) 10_555 1_555 3_555
O2 Er1 O2 127.6(4) 13_555 1_555 10_555
O2 Er1 O2 127.6(4) 13_555 1_555 1_555
O2 Er1 O2 77.2(6) 13_555 1_555 3_555
O2 Er1 O3 146.3(4) 13_555 1_555 1_555
O2 Er1 O3 69.8(4) 13_555 1_555 10_555
O2 Er1 O3 71.4(5) 13_555 1_555 13_555
O2 Er1 O3 80.3(5) 13_555 1_555 3_555
O3 W1 O2 114.2(6) 15_555 1_555 1_555
O4 W1 O3 114.0(7) 1_555 1_555 15_555
O4 W1 O2 109.3(7) 1_555 1_555 1_555
O1 W1 O4 98.6(6) 1_555 1_555 1_555
O1 W1 O3 116.4(7) 1_555 1_555 15_555
O1 W1 O2 102.6(7) 1_555 1_555 1_555
O2 W1 O1 76.1(6) 14_555 1_555 1_555
O2 W1 O4 73.2(6) 14_555 1_555 1_555
O2 W1 O3 64.7(5) 14_555 1_555 15_555
O2 W1 O2 177.4(5) 14_555 1_555 1_555
O3 W1 O2 114.0(4) 1_555 1_555 14_555
O3 W1 O1 168.7(5) 1_555 1_555 1_555
O3 W1 O4 89.6(5) 1_555 1_555 1_555
O3 W1 O3 66.3(7) 1_555 1_555 15_555
O3 W1 O2 67.1(6) 1_555 1_555 1_555
O1 W1 O3 100.1(4) 12_555 1_555 1_555
O1 W1 O2 106.4(4) 12_555 1_555 14_555
O1 W1 O1 71.2(3) 12_555 1_555 1_555
O1 W1 O4 169.3(5) 12_555 1_555 1_555
O1 W1 O3 74.5(5) 12_555 1_555 15_555
O1 W1 O2 71.0(5) 12_555 1_555 1_555
Na1 O1 W1 151.7(9) 2_555 1_555 1_555
Na1 O1 Na1 102.5(6) 14_555 1_555 2_555
Na1 O1 W1 104.7(7) 14_555 1_555 1_555
O2 O1 Na1 103.3(6) 1_555 1_555 14_555
O2 O1 Na1 141.1(9) 1_555 1_555 2_555
O2 O1 W1 36.1(4) 1_555 1_555 1_555
O4 O1 O2 116.6(7) 16_546 1_555 1_555
O4 O1 Na1 50.7(5) 16_546 1_555 14_555
O4 O1 Na1 62.2(6) 16_546 1_555 2_555
O4 O1 W1 144.6(8) 16_546 1_555 1_555
O4 O1 O4 169.1(9) 1_555 1_555 16_546
O4 O1 O2 61.9(5) 1_555 1_555 1_555
O4 O1 Na1 139.8(8) 1_555 1_555 14_555
O4 O1 Na1 111.4(7) 1_555 1_555 2_555
O4 O1 W1 40.5(5) 1_555 1_555 1_555
O2 O1 O4 60.2(5) 14_555 1_555 1_555
O2 O1 O4 128.8(7) 14_555 1_555 16_546
O2 O1 O2 103.3(5) 14_555 1_555 1_555
O2 O1 Na1 91.3(6) 14_555 1_555 14_555
O2 O1 Na1 104.7(7) 14_555 1_555 2_555
O2 O1 W1 67.2(5) 14_555 1_555 1_555
O1 O1 O2 103.9(5) 12_555 1_555 14_555
O1 O1 O4 114.3(6) 12_555 1_555 1_555
O1 O1 O4 71.5(6) 12_555 1_555 16_546
O1 O1 O2 62.2(4) 12_555 1_555 1_555
O1 O1 Na1 41.4(4) 12_555 1_555 14_555
O1 O1 Na1 133.7(8) 12_555 1_555 2_555
O1 O1 W1 73.9(4) 12_555 1_555 1_555
O1 O1 O1 143.8(5) 14_555 1_555 12_555
O1 O1 O2 53.7(5) 14_555 1_555 14_555
O1 O1 O4 81.0(7) 14_555 1_555 1_555
O1 O1 O4 99.6(5) 14_555 1_555 16_546
O1 O1 O2 143.0(7) 14_555 1_555 1_555
O1 O1 Na1 105.5(5) 14_555 1_555 14_555
O1 O1 Na1 51.3(4) 14_555 1_555 2_555
O1 O1 W1 112.8(8) 14_555 1_555 1_555
O3 O1 O1 105.1(7) 15_555 1_555 14_555
O3 O1 O1 61.5(4) 15_555 1_555 12_555
O3 O1 O2 51.4(4) 15_555 1_555 14_555
O3 O1 O4 61.7(5) 15_555 1_555 1_555
O3 O1 O4 127.9(7) 15_555 1_555 16_546
O3 O1 O2 58.9(5) 15_555 1_555 1_555
O3 O1 Na1 78.5(5) 15_555 1_555 14_555
O3 O1 Na1 156.1(8) 15_555 1_555 2_555
O3 O1 W1 30.9(4) 15_555 1_555 1_555
W1 O1 O3 77.5(5) 14_555 1_555 15_555
W1 O1 O1 34.9(3) 14_555 1_555 14_555
W1 O1 O1 110.5(5) 14_555 1_555 12_555
W1 O1 O2 31.3(3) 14_555 1_555 14_555
W1 O1 O4 86.3(5) 14_555 1_555 1_555
W1 O1 O4 100.5(6) 14_555 1_555 16_546
W1 O1 O2 134.1(6) 14_555 1_555 1_555
W1 O1 Na1 79.4(5) 14_555 1_555 14_555
W1 O1 Na1 79.2(5) 14_555 1_555 2_555
W1 O1 W1 98.3(6) 14_555 1_555 1_555
Er1 O2 W1 130.6(7) 1_555 1_555 1_555
Na1 O2 Er1 97.9(6) 8_455 1_555 1_555
Na1 O2 W1 126.1(7) 8_455 1_555 1_555
O3 O2 Na1 98.6(6) 13_555 1_555 8_455
O3 O2 Er1 53.3(4) 13_555 1_555 1_555
O3 O2 W1 127.2(8) 13_555 1_555 1_555
O3 O2 O3 77.5(5) 1_555 1_555 13_555
O3 O2 Na1 146.2(7) 1_555 1_555 8_455
O3 O2 Er1 52.5(4) 1_555 1_555 1_555
O3 O2 W1 78.4(6) 1_555 1_555 1_555
O1 O2 O3 119.5(7) 1_555 1_555 1_555
O1 O2 O3 129.8(7) 1_555 1_555 13_555
O1 O2 Na1 89.1(6) 1_555 1_555 8_455
O1 O2 Er1 171.9(6) 1_555 1_555 1_555
O1 O2 W1 41.3(5) 1_555 1_555 1_555
O4 O2 O1 60.0(5) 1_555 1_555 1_555
O4 O2 O3 75.4(5) 1_555 1_555 1_555
O4 O2 O3 151.4(7) 1_555 1_555 13_555
O4 O2 Na1 108.9(6) 1_555 1_555 8_455
O4 O2 Er1 113.5(6) 1_555 1_555 1_555
O4 O2 W1 37.5(4) 1_555 1_555 1_555
W1 O2 O4 151.1(6) 12_555 1_555 1_555
W1 O2 O1 95.6(5) 12_555 1_555 1_555
W1 O2 O3 108.5(5) 12_555 1_555 1_555
W1 O2 O3 37.2(4) 12_555 1_555 13_555
W1 O2 Na1 84.0(5) 12_555 1_555 8_455
W1 O2 Er1 89.1(4) 12_555 1_555 1_555
W1 O2 W1 114.1(7) 12_555 1_555 1_555
O3 O2 W1 93.5(5) 15_555 1_555 12_555
O3 O2 O4 63.7(5) 15_555 1_555 1_555
O3 O2 O1 66.4(5) 15_555 1_555 1_555
O3 O2 O3 57.8(6) 15_555 1_555 1_555
O3 O2 O3 94.1(6) 15_555 1_555 13_555
O3 O2 Na1 155.1(6) 15_555 1_555 8_455
O3 O2 Er1 106.8(5) 15_555 1_555 1_555
O3 O2 W1 34.1(4) 15_555 1_555 1_555
O4 O2 O3 120.6(6) 12_555 1_555 15_555
O4 O2 W1 37.1(4) 12_555 1_555 12_555
O4 O2 O4 140.2(8) 12_555 1_555 1_555
O4 O2 O1 84.7(6) 12_555 1_555 1_555
O4 O2 O3 143.1(6) 12_555 1_555 1_555
O4 O2 O3 65.7(5) 12_555 1_555 13_555
O4 O2 Na1 48.5(5) 12_555 1_555 8_455
O4 O2 Er1 103.0(6) 12_555 1_555 1_555
O4 O2 W1 122.0(7) 12_555 1_555 1_555
O2 O2 O4 126.8(8) 10_555 1_555 12_555
O2 O2 O3 111.9(7) 10_555 1_555 15_555
O2 O2 W1 137.1(5) 10_555 1_555 12_555
O2 O2 O4 71.1(5) 10_555 1_555 1_555
O2 O2 O1 125.8(4) 10_555 1_555 1_555
O2 O2 O3 63.5(5) 10_555 1_555 1_555
O2 O2 O3 104.3(4) 10_555 1_555 13_555
O2 O2 Na1 85.6(7) 10_555 1_555 8_455
O2 O2 Er1 51.4(3) 10_555 1_555 1_555
O2 O2 W1 105.7(7) 10_555 1_555 1_555
O3 O2 O2 54.2(5) 10_555 1_555 10_555
O3 O2 O4 73.9(5) 10_555 1_555 12_555
O3 O2 O3 155.1(6) 10_555 1_555 15_555
O3 O2 W1 88.4(5) 10_555 1_555 12_555
O3 O2 O4 119.8(6) 10_555 1_555 1_555
O3 O2 O1 138.2(7) 10_555 1_555 1_555
O3 O2 O3 98.1(6) 10_555 1_555 1_555
O3 O2 O3 72.7(5) 10_555 1_555 13_555
O3 O2 Na1 49.8(4) 10_555 1_555 8_455
O3 O2 Er1 48.3(4) 10_555 1_555 1_555
O3 O2 W1 157.3(7) 10_555 1_555 1_555
O1 O2 O3 124.3(6) 12_555 1_555 10_555
O1 O2 O2 168.2(4) 12_555 1_555 10_555
O1 O2 O4 56.3(5) 12_555 1_555 12_555
O1 O2 O3 64.4(5) 12_555 1_555 15_555
O1 O2 W1 36.7(3) 12_555 1_555 12_555
O1 O2 O4 114.4(6) 12_555 1_555 1_555
O1 O2 O1 64.2(4) 12_555 1_555 1_555
O1 O2 O3 106.8(6) 12_555 1_555 1_555
O1 O2 O3 65.6(5) 12_555 1_555 13_555
O1 O2 Na1 101.7(6) 12_555 1_555 8_455
O1 O2 Er1 117.8(5) 12_555 1_555 1_555
O1 O2 W1 77.7(6) 12_555 1_555 1_555
Er1 O3 W1 131.7(7) 1_555 1_555 15_555
Na1 O3 Er1 104.0(6) 15_555 1_555 1_555
Na1 O3 W1 119.8(7) 15_555 1_555 15_555
O2 O3 Na1 131.8(7) 3_555 1_555 15_555
O2 O3 Er1 56.9(4) 3_555 1_555 1_555
O2 O3 W1 78.0(5) 3_555 1_555 15_555
O2 O3 O2 104.9(7) 1_555 1_555 3_555
O2 O3 Na1 93.6(6) 1_555 1_555 15_555
O2 O3 Er1 56.1(4) 1_555 1_555 1_555
O2 O3 W1 132.8(8) 1_555 1_555 15_555
O3 O3 O2 64.5(6) 15_555 1_555 1_555
O3 O3 O2 128.1(8) 15_555 1_555 3_555
O3 O3 Na1 100.1(7) 15_555 1_555 15_555
O3 O3 Er1 116.4(8) 15_555 1_555 1_555
O3 O3 W1 76.8(8) 15_555 1_555 15_555
W1 O3 O3 36.9(4) 1_555 1_555 15_555
W1 O3 O2 34.5(3) 1_555 1_555 1_555
W1 O3 O2 135.1(6) 1_555 1_555 3_555
W1 O3 Na1 81.9(4) 1_555 1_555 15_555
W1 O3 Er1 90.4(5) 1_555 1_555 1_555
W1 O3 W1 113.7(7) 1_555 1_555 15_555
O2 O3 W1 91.3(5) 15_555 1_555 1_555
O2 O3 O3 57.7(6) 15_555 1_555 15_555
O2 O3 O2 122.2(6) 15_555 1_555 1_555
O2 O3 O2 109.7(6) 15_555 1_555 3_555
O2 O3 Na1 96.1(6) 15_555 1_555 15_555
O2 O3 Er1 159.9(7) 15_555 1_555 1_555
O2 O3 W1 31.7(4) 15_555 1_555 15_555
O2 O3 O2 148.4(5) 10_555 1_555 15_555
O2 O3 W1 79.8(4) 10_555 1_555 1_555
O2 O3 O3 116.4(8) 10_555 1_555 15_555
O2 O3 O2 62.3(6) 10_555 1_555 1_555
O2 O3 O2 97.6(6) 10_555 1_555 3_555
O2 O3 Na1 52.9(4) 10_555 1_555 15_555
O2 O3 Er1 51.4(4) 10_555 1_555 1_555
O2 O3 W1 164.8(8) 10_555 1_555 15_555
O4 O3 O2 153.8(7) 15_555 1_555 10_555
O4 O3 O2 57.7(5) 15_555 1_555 15_555
O4 O3 W1 103.3(5) 15_555 1_555 1_555
O4 O3 O3 72.5(7) 15_555 1_555 15_555
O4 O3 O2 105.6(6) 15_555 1_555 1_555
O4 O3 O2 61.5(5) 15_555 1_555 3_555
O4 O3 Na1 153.0(7) 15_555 1_555 15_555
O4 O3 Er1 102.4(6) 15_555 1_555 1_555
O4 O3 W1 33.7(4) 15_555 1_555 15_555
O1 O3 O4 54.6(5) 15_555 1_555 15_555
O1 O3 O2 132.7(6) 15_555 1_555 10_555
O1 O3 O2 54.7(5) 15_555 1_555 15_555
O1 O3 W1 145.2(6) 15_555 1_555 1_555
O1 O3 O3 108.7(9) 15_555 1_555 15_555
O1 O3 O2 159.6(7) 15_555 1_555 1_555
O1 O3 O2 62.9(5) 15_555 1_555 3_555
O1 O3 Na1 106.7(6) 15_555 1_555 15_555
O1 O3 Er1 118.7(5) 15_555 1_555 1_555
O1 O3 W1 32.6(4) 15_555 1_555 15_555
Na2 O4 W1 118.2(8) 1_555 1_555 1_555
Na1 O4 Na2 105.4(7) 5_566 1_555 1_555
Na1 O4 W1 120.8(9) 5_566 1_555 1_555
Na1 O4 Na1 91.6(6) 15_555 1_555 5_566
Na1 O4 Na2 117.3(7) 15_555 1_555 1_555
Na1 O4 W1 100.9(7) 15_555 1_555 1_555
O1 O4 Na1 44.3(4) 16_556 1_555 15_555
O1 O4 Na1 55.6(5) 16_556 1_555 5_566
O1 O4 Na2 99.7(6) 16_556 1_555 1_555
O1 O4 W1 139.2(8) 16_556 1_555 1_555
O1 O4 O1 169.1(9) 1_555 1_555 16_556
O1 O4 Na1 140.8(7) 1_555 1_555 15_555
O1 O4 Na1 113.8(8) 1_555 1_555 5_566
O1 O4 Na2 85.4(6) 1_555 1_555 1_555
O1 O4 W1 40.9(4) 1_555 1_555 1_555
O2 O4 O1 58.0(5) 1_555 1_555 1_555
O2 O4 O1 129.3(7) 1_555 1_555 16_556
O2 O4 Na1 85.1(6) 1_555 1_555 15_555
O2 O4 Na1 151.1(9) 1_555 1_555 5_566
O2 O4 Na2 101.6(7) 1_555 1_555 1_555
O2 O4 W1 33.2(4) 1_555 1_555 1_555
O2 O4 O2 102.9(7) 14_555 1_555 1_555
O2 O4 O1 63.5(6) 14_555 1_555 1_555
O2 O4 O1 105.7(7) 14_555 1_555 16_556
O2 O4 Na1 119.4(7) 14_555 1_555 15_555
O2 O4 Na1 54.3(5) 14_555 1_555 5_566
O2 O4 Na2 119.3(7) 14_555 1_555 1_555
O2 O4 W1 69.7(6) 14_555 1_555 1_555
O3 O4 O2 52.8(5) 15_555 1_555 14_555
O3 O4 O2 58.5(5) 15_555 1_555 1_555
O3 O4 O1 63.7(5) 15_555 1_555 1_555
O3 O4 O1 111.7(7) 15_555 1_555 16_556
O3 O4 Na1 86.9(5) 15_555 1_555 15_555
O3 O4 Na1 92.6(7) 15_555 1_555 5_566
O3 O4 Na2 148.6(7) 15_555 1_555 1_555
O3 O4 W1 32.3(4) 15_555 1_555 1_555

loop_
_geom_bond_atom_site_label_1
_geom_bond_atom_site_label_2
_geom_bond_distance
_geom_bond_site_symmetry_1
_geom_bond_site_symmetry_2
Na1 O1 2.085(16) 1_555 2_554
Na1 O4 2.308(19) 1_555 11_656
Na1 O3 2.396(16) 1_555 15_555
Na1 O1 2.462(18) 1_555 12_555
Na1 O2 2.501(17) 1_555 8_555
Na1 O4 2.641(18) 1_555 15_555
Na2 O4 2.278(18) 1_555 13_556
Na2 O4 2.278(18) 1_555 1_555
Na2 O4 2.278(18) 1_555 3_556
Na2 O4 2.278(18) 1_555 10_555
Er1 O3 2.320(16) 1_555 3_555
Er1 O3 2.320(16) 1_555 13_555
Er1 O3 2.320(16) 1_555 10_555
Er1 O3 2.320(16) 1_555 1_555
Er1 O2 2.426(13) 1_555 3_555
Er1 O2 2.426(13) 1_555 1_555
Er1 O2 2.426(13) 1_555 10_555
Er1 O2 2.426(13) 1_555 13_555
W1 O2 1.704(14) 1_555 1_555
W1 O3 1.819(15) 1_555 15_555
W1 O4 1.891(16) 1_555 1_555
W1 O1 1.907(15) 1_555 1_555
W1 O2 2.941(13) 1_555 14_555
W1 O3 2.948(13) 1_555 1_555
W1 O1 3.200(16) 1_555 12_555
O1 W1 1.907(15) 1_555 1_555
O1 Na1 2.085(16) 1_555 2_555
O1 Na1 2.462(18) 1_555 14_555
O1 O2 2.82(2) 1_555 1_555
O1 O4 2.86(2) 1_555 16_546
O1 O4 2.88(2) 1_555 1_555
O1 O2 3.10(2) 1_555 14_555
O1 O1 3.152(10) 1_555 12_555
O1 O1 3.152(10) 1_555 14_555
O1 O3 3.17(2) 1_555 15_555
O1 W1 3.200(16) 1_555 14_555
O2 W1 1.704(14) 1_555 1_555
O2 Er1 2.426(13) 1_555 1_555
O2 Na1 2.501(17) 1_555 8_455
O2 O3 2.719(18) 1_555 13_555
O2 O3 2.77(2) 1_555 1_555
O2 O1 2.82(2) 1_555 1_555
O2 O4 2.93(2) 1_555 1_555
O2 W1 2.941(13) 1_555 12_555
O2 O3 2.96(2) 1_555 15_555
O2 O4 3.00(2) 1_555 12_555
O2 O2 3.03(3) 1_555 10_555
O2 O3 3.06(2) 1_555 10_555
O2 O1 3.10(2) 1_555 12_555
O3 W1 1.819(15) 1_555 15_555
O3 Er1 2.320(16) 1_555 1_555
O3 Na1 2.396(16) 1_555 15_555
O3 O2 2.719(18) 1_555 3_555
O3 O2 2.77(2) 1_555 1_555
O3 O3 2.77(3) 1_555 15_555
O3 W1 2.948(13) 1_555 1_555
O3 O2 2.96(2) 1_555 15_555
O3 O2 3.06(2) 1_555 10_555
O3 O4 3.11(2) 1_555 15_555
O3 O1 3.17(2) 1_555 15_555
O4 W1 1.891(16) 1_555 1_555
O4 Na2 2.278(18) 1_555 1_555
O4 Na1 2.308(19) 1_555 5_566
O4 Na1 2.641(18) 1_555 15_555
O4 O1 2.86(2) 1_555 16_556
O4 O1 2.88(2) 1_555 1_555
O4 O2 2.93(2) 1_555 1_555
O4 O2 3.00(2) 1_555 14_555
O4 O3 3.11(2) 1_555 15_555
